data_9015137
loop_
_publ_author_name
'Sanchez, M.'
'Garcia-Romero E'
'Suarez, M.'
'Silva, I.'
'Fuentes-Montero L'
'Martinez-Criado G'

_publ_section_title
;
 Variability in sepiolite: Diffraction studies
 Note: Sample NOR225
 Note: T = 225 C
;
_journal_name_full 'American Mineralogist'
_journal_page_first 1443
_journal_page_last 1454
_journal_paper_doi 10.2138/am.2011.3761
_journal_volume 96
_journal_year 2011
_chemical_compound_source 'Fauske, Nordland, Norway'
_chemical_formula_sum 'H6 Mg3.84 O19 Si6'
_chemical_name_mineral Sepiolite
_space_group_IT_number 52
_symmetry_space_group_name_Hall '-P 2ab 2n'
_symmetry_space_group_name_H-M 'P n c n'
_cell_angle_alpha 90
_cell_angle_beta 90
_cell_angle_gamma 90
_cell_formula_units_Z 4
_cell_length_a 13.3765
_cell_length_b 27.0850
_cell_length_c 5.2757
_cell_volume 1911.399
_database_code_amcsd 0018533
_exptl_crystal_density_diffrn 1.987
_cod_original_formula_sum 'Si6 Mg3.84 O19 H6'
_cod_database_code 9015137

loop_
_space_group_symop_operation_xyz
x,y,z
1/2-x,1/2+y,1/2+z
1/2+x,1/2-y,1/2-z
1/2+x,1/2+y,-z
1/2-x,1/2-y,z
x,-y,1/2+z
-x,y,1/2-z
-x,-y,-z

loop_
_atom_site_label
_atom_site_fract_x
_atom_site_fract_y
_atom_site_fract_z
_atom_site_occupancy
_atom_site_U_iso_or_equiv
_atom_site_type_symbol
_atom_site_attached_hydrogens
Si1 0.20160 0.02830 0.58500 1.00000 0.01570 Si 0
Si2 0.20540 0.14100 0.57100 1.00000 0.01570 Si 0
Si3 0.20260 0.19610 0.07500 1.00000 0.01570 Si 0
Mg1 0.00000 0.03140 0.25000 0.96000 0.01355 Mg 0
Mg2 0.00000 0.08830 0.75000 0.96000 0.01355 Mg 0
Mg3 0.00000 0.14650 0.25000 0.96000 0.01355 Mg 0
Mg4 0.00000 0.20210 0.75000 0.96000 0.01355 Mg 0
O9 0.25000 0.25000 0.07900 1.00000 0.01482 O 0
O1 0.08500 0.02830 0.59600 1.00000 0.01482 O 0
O3 0.07870 0.14300 0.57800 1.00000 0.01482 O 0
O4 0.08690 0.19800 0.05700 1.00000 0.01482 O 0
O5 0.24630 0.00310 0.33100 1.00000 0.01482 O 0
O6 0.24360 0.08770 0.60200 1.00000 0.01482 O 0
O7 0.25120 0.16690 0.31800 1.00000 0.01482 O 0
O8 0.26420 0.17120 0.79400 1.00000 0.01482 O 0
O-H2 0.08460 0.08460 0.08400 1.00000 0.01482 O 1
Wat10 0.08070 0.25830 0.56100 1.00000 0.01482 O 2

loop_
_cod_changelog_entry_id
_cod_changelog_entry_author
_cod_changelog_entry_date
_cod_changelog_entry_text
1
;cod-tools version 3.8.0
Id: cif_guess_AMCSD_atom_types 9574 2023-05-10 09:00:05Z saulius
;
2023-05-10T18:55:47+03:00
;Derived atom types and hydrogen counts
from atom names that follow the AMCSD naming convention
(Wat == water, O-H == hydroxyl).
;

loop_
_cod_related_entry_id
_cod_related_entry_database
_cod_related_entry_code
1 AMCSD 0018533
